data_2234779
loop_
_publ_author_name
'Messai, Amel'
'Benali-Cherif, Rim'
'Jeanneau, Erwann'
'Benali-Cherif, Nourredine'

_publ_section_title
;
 Hydrogen bonding in 1-carboxypropanaminium nitrate
;
_journal_coeditor_code RU2030
_journal_issue 5
_journal_name_full 'Acta Crystallographica Section E'
_journal_page_first o1307
_journal_page_last o1308
_journal_paper_doi 10.1107/S1600536812013682
_journal_volume 68
_journal_year 2012
_chemical_formula_iupac 'C4 H10 N O2 +, N O3 -'
_chemical_formula_moiety 'C4 H10 N O2 +, N O3 -'
_chemical_formula_sum 'C4 H10 N2 O5'
_chemical_formula_weight 166.14
_chemical_name_common '2-Ammonium butyric acid nitrate'
_chemical_name_systematic
;
1-carboxypropanaminium nitrate
;
_space_group_IT_number 14
_symmetry_cell_setting monoclinic
_symmetry_space_group_name_Hall '-P 2ybc'
_symmetry_space_group_name_H-M 'P 1 21/c 1'
_atom_sites_solution_hydrogens geom
_atom_sites_solution_primary direct
_atom_sites_solution_secondary difmap
_cell_angle_alpha 90.00
_cell_angle_beta 116.224(16)
_cell_angle_gamma 90.00
_cell_formula_units_Z 8
_cell_length_a 18.274(2)
_cell_length_b 5.6052(4)
_cell_length_c 16.536(2)
_cell_measurement_reflns_used 7884
_cell_measurement_temperature 150
_cell_measurement_theta_max 66.4836
_cell_measurement_theta_min 4.8223
_cell_volume 1519.4(3)
_computing_cell_refinement 'CrysAlis PRO (Oxford Diffraction, 2010)'
_computing_data_collection '<i>Gemini User Manual</i> (Oxford Diffraction, 2006)'
_computing_data_reduction 'CrysAlis PRO (Oxford Diffraction, 2010)'
_computing_molecular_graphics 'ORTEP-3 (Farrugia, 1997)and PLATON (Spek, 2009)'
_computing_publication_material 'WinGX (Farrugia, 1999)'
_computing_structure_refinement 'SHELXL97 (Sheldrick, 2008)'
_computing_structure_solution 'SIR2004 (Burla <i>et al.</i>, 2005)'
_diffrn_ambient_temperature 150
_diffrn_detector_area_resol_mean 10.4685
_diffrn_measured_fraction_theta_full 0.997
_diffrn_measured_fraction_theta_max 0.997
_diffrn_measurement_device_type 'Oxford Xcalibur Atlas Gemini ultra'
_diffrn_measurement_method \w
_diffrn_radiation_monochromator graphite
_diffrn_radiation_source 'fine-focus sealed tube'
_diffrn_radiation_type CuK\a
_diffrn_radiation_wavelength 1.54180
_diffrn_reflns_av_R_equivalents 0.0540
_diffrn_reflns_av_sigmaI/netI 0.0235
_diffrn_reflns_limit_h_max 21
_diffrn_reflns_limit_h_min -21
_diffrn_reflns_limit_k_max 6
_diffrn_reflns_limit_k_min -6
_diffrn_reflns_limit_l_max 19
_diffrn_reflns_limit_l_min -19
_diffrn_reflns_number 14871
_diffrn_reflns_theta_full 66.59
_diffrn_reflns_theta_max 66.59
_diffrn_reflns_theta_min 5.35
_diffrn_standards_number 0
_exptl_absorpt_coefficient_mu 1.175
_exptl_absorpt_correction_T_max 0.9987
_exptl_absorpt_correction_T_min 0.9868
_exptl_absorpt_correction_type analytical
_exptl_absorpt_process_details '(CrysAlis PRO; Oxford Diffraction, 2010)'
_exptl_crystal_colour colorless
_exptl_crystal_density_diffrn 1.453
_exptl_crystal_density_method 'not measured'
_exptl_crystal_description needle
_exptl_crystal_F_000 704
_exptl_crystal_size_max 0.1
_exptl_crystal_size_mid 0.02
_exptl_crystal_size_min 0.01
_refine_diff_density_max 0.250
_refine_diff_density_min -0.306
_refine_ls_extinction_method none
_refine_ls_goodness_of_fit_ref 1.083
_refine_ls_hydrogen_treatment noref
_refine_ls_matrix_type full
_refine_ls_number_parameters 203
_refine_ls_number_reflns 2683
_refine_ls_number_restraints 0
_refine_ls_restrained_S_all 1.083
_refine_ls_R_factor_all 0.0427
_refine_ls_R_factor_gt 0.0393
_refine_ls_shift/su_max 0.000
_refine_ls_shift/su_mean 0.000
_refine_ls_structure_factor_coef Fsqd
_refine_ls_weighting_details 'calc w=1/[\s^2^(Fo^2^)+(0.0631P)^2^+0.5656P] where P=(Fo^2^+2Fc^2^)/3'
_refine_ls_weighting_scheme calc
_refine_ls_wR_factor_gt 0.1051
_refine_ls_wR_factor_ref 0.1086
_reflns_number_gt 2441
_reflns_number_total 2683
_reflns_threshold_expression I>2sigma(I)
_cod_data_source_file ru2030.cif
_cod_data_source_block I
_cod_original_sg_symbol_H-M 'P 21/c'
_cod_database_code 2234779
_cod_database_fobs_code 2234779

loop_
_symmetry_equiv_pos_as_xyz
'x, y, z'
'-x, y+1/2, -z+1/2'
'-x, -y, -z'
'x, -y-1/2, z-1/2'

loop_
_atom_site_type_symbol
_atom_site_label
_atom_site_fract_x
_atom_site_fract_y
_atom_site_fract_z
_atom_site_U_iso_or_equiv
_atom_site_adp_type
_atom_site_calc_flag
_atom_site_refinement_flags
_atom_site_occupancy
_atom_site_symmetry_multiplicity
O O1A 0.05317(6) 0.57372(18) 0.29774(7) 0.0216(3) Uani d . 1 1
O O2A 0.11711(7) 0.2856(2) 0.39898(7) 0.0261(3) Uani d . 1 1
H H2O 0.1042 0.3668 0.4319 0.039 Uiso calc R 1 1
N N1A 0.06545(7) 0.3190(2) 0.16452(8) 0.0153(3) Uani d . 1 1
H H1A 0.0142 0.2831 0.1526 0.023 Uiso calc R 1 1
H H1B 0.0799 0.2372 0.1277 0.023 Uiso calc R 1 1
H H1C 0.0693 0.4746 0.1563 0.023 Uiso calc R 1 1
C C1A 0.09177(9) 0.3901(3) 0.32014(10) 0.0163(3) Uani d . 1 1
C C2A 0.12050(8) 0.2556(2) 0.25965(9) 0.0152(3) Uani d . 1 1
H H2 0.1166 0.0838 0.2680 0.018 Uiso calc R 1 1
C C3A 0.20896(9) 0.3193(3) 0.28412(11) 0.0216(3) Uani d . 1 1
H H3A 0.2119 0.4876 0.2722 0.026 Uiso calc R 1 1
H H3B 0.2415 0.2939 0.3482 0.026 Uiso calc R 1 1
C C4A 0.24575(10) 0.1760(3) 0.23296(12) 0.0299(4) Uani d . 1 1
H H4A 0.3012 0.2252 0.2515 0.045 Uiso calc R 1 1
H H4B 0.2148 0.2030 0.1694 0.045 Uiso calc R 1 1
H H4C 0.2445 0.0093 0.2456 0.045 Uiso calc R 1 1
O O1B 0.45105(7) 0.41637(18) 0.24898(7) 0.0221(3) Uani d . 1 1
O O2B 0.37874(8) 0.6976(2) 0.27877(8) 0.0294(3) Uani d . 1 1
H H4 0.3942 0.6267 0.3269 0.044 Uiso calc R 1 1
N N1B 0.43613(7) 0.6551(2) 0.09954(8) 0.0154(3) Uani d . 1 1
H H3C 0.4859 0.7012 0.1386 0.023 Uiso calc R 1 1
H H3D 0.4215 0.7326 0.0477 0.023 Uiso calc R 1 1
H H3E 0.4362 0.4988 0.0900 0.023 Uiso calc R 1 1
C C1B 0.40800(9) 0.5918(3) 0.22859(10) 0.0173(3) Uani d . 1 1
C C2B 0.37732(9) 0.7096(2) 0.13665(9) 0.0163(3) Uani d . 1 1
H H6 0.3747 0.8827 0.1434 0.020 Uiso calc R 1 1
C C3B 0.29190(9) 0.6152(3) 0.07476(10) 0.0243(4) Uani d . 1 1
H H7A 0.2946 0.4431 0.0704 0.029 Uiso calc R 1 1
H H7B 0.2557 0.6503 0.1019 0.029 Uiso calc R 1 1
C C4B 0.25584(10) 0.7202(4) -0.01973(11) 0.0341(4) Uani d . 1 1
H H8A 0.2026 0.6538 -0.0548 0.051 Uiso calc R 1 1
H H8B 0.2906 0.6829 -0.0478 0.051 Uiso calc R 1 1
H H8C 0.2516 0.8902 -0.0163 0.051 Uiso calc R 1 1
O O4B 0.08435(8) 0.80167(19) 0.13033(7) 0.0262(3) Uani d . 1 1
O O3B 0.08960(7) 1.04237(18) 0.03095(7) 0.0226(3) Uani d . 1 1
N N2A 0.08566(7) 0.8294(2) 0.05545(8) 0.0170(3) Uani d . 1 1
O O3A 0.41482(8) 0.32834(19) 0.54878(8) 0.0275(3) Uani d . 1 1
O O4A 0.41008(7) 0.56070(17) 0.44238(7) 0.0212(3) Uani d . 1 1
O O5A 0.41568(7) 0.17533(18) 0.42863(8) 0.0246(3) Uani d . 1 1
N N2B 0.41346(7) 0.3502(2) 0.47249(8) 0.0173(3) Uani d . 1 1
O O5B 0.08332(7) 0.65860(18) 0.00782(8) 0.0248(3) Uani d . 1 1

loop_
_atom_site_aniso_label
_atom_site_aniso_U_11
_atom_site_aniso_U_22
_atom_site_aniso_U_33
_atom_site_aniso_U_12
_atom_site_aniso_U_13
_atom_site_aniso_U_23
O1A 0.0271(6) 0.0212(6) 0.0200(6) 0.0077(4) 0.0136(5) 0.0009(4)
O2A 0.0408(7) 0.0267(6) 0.0164(6) 0.0118(5) 0.0178(5) 0.0036(4)
N1A 0.0201(6) 0.0136(6) 0.0140(6) -0.0013(4) 0.0092(5) -0.0015(4)
C1A 0.0190(7) 0.0164(7) 0.0154(7) -0.0021(5) 0.0093(6) -0.0007(5)
C2A 0.0193(7) 0.0140(6) 0.0134(7) 0.0017(5) 0.0082(6) 0.0002(5)
C3A 0.0195(8) 0.0246(8) 0.0201(8) 0.0000(6) 0.0083(6) -0.0039(6)
C4A 0.0227(8) 0.0391(10) 0.0325(9) -0.0003(7) 0.0163(7) -0.0078(7)
O1B 0.0280(6) 0.0220(6) 0.0182(5) 0.0087(4) 0.0119(5) 0.0064(4)
O2B 0.0450(7) 0.0321(6) 0.0190(6) 0.0178(5) 0.0213(6) 0.0091(5)
N1B 0.0197(6) 0.0141(6) 0.0141(6) -0.0016(4) 0.0091(5) 0.0000(4)
C1B 0.0215(7) 0.0164(7) 0.0156(7) -0.0004(5) 0.0096(6) -0.0005(5)
C2B 0.0210(7) 0.0157(7) 0.0153(7) 0.0030(5) 0.0110(6) 0.0021(5)
C3B 0.0191(8) 0.0329(8) 0.0212(8) 0.0008(6) 0.0092(7) 0.0065(6)
C4B 0.0230(9) 0.0497(11) 0.0232(9) -0.0038(8) 0.0043(7) 0.0112(8)
O4B 0.0474(7) 0.0192(5) 0.0168(6) -0.0034(5) 0.0184(5) 0.0011(4)
O3B 0.0373(6) 0.0165(5) 0.0196(6) -0.0017(4) 0.0176(5) 0.0019(4)
N2A 0.0198(6) 0.0173(6) 0.0143(6) -0.0006(5) 0.0079(5) -0.0013(5)
O3A 0.0522(8) 0.0186(5) 0.0228(6) 0.0024(5) 0.0268(6) 0.0028(4)
O4A 0.0334(6) 0.0158(5) 0.0176(5) 0.0026(4) 0.0140(5) 0.0034(4)
O5A 0.0320(6) 0.0208(5) 0.0242(6) -0.0005(4) 0.0153(5) -0.0083(4)
N2B 0.0199(6) 0.0172(6) 0.0168(6) 0.0005(5) 0.0099(5) -0.0002(5)
O5B 0.0321(6) 0.0208(6) 0.0235(6) 0.0007(4) 0.0141(5) -0.0079(4)

loop_
_atom_type_symbol
_atom_type_description
_atom_type_scat_dispersion_real
_atom_type_scat_dispersion_imag
_atom_type_scat_source
C C 0.0181 0.0091 'International Tables Vol C Tables 4.2.6.8 and 6.1.1.4'
H H 0.0000 0.0000 'International Tables Vol C Tables 4.2.6.8 and 6.1.1.4'
N N 0.0311 0.0180 'International Tables Vol C Tables 4.2.6.8 and 6.1.1.4'
O O 0.0492 0.0322 'International Tables Vol C Tables 4.2.6.8 and 6.1.1.4'

loop_
_geom_angle_atom_site_label_1
_geom_angle_atom_site_label_2
_geom_angle_atom_site_label_3
_geom_angle
C1A O2A H2O 109.5
C2A N1A H1A 109.5
C2A N1A H1B 109.5
H1A N1A H1B 109.5
C2A N1A H1C 109.5
H1A N1A H1C 109.5
H1B N1A H1C 109.5
O1A C1A O2A 125.85(13)
O1A C1A C2A 123.02(13)
O2A C1A C2A 111.08(12)
N1A C2A C1A 107.98(11)
N1A C2A C3A 111.51(11)
C1A C2A C3A 110.08(12)
N1A C2A H2 109.1
C1A C2A H2 109.1
C3A C2A H2 109.1
C4A C3A C2A 113.94(13)
C4A C3A H3A 108.8
C2A C3A H3A 108.8
C4A C3A H3B 108.8
C2A C3A H3B 108.8
H3A C3A H3B 107.7
C3A C4A H4A 109.5
C3A C4A H4B 109.5
H4A C4A H4B 109.5
C3A C4A H4C 109.5
H4A C4A H4C 109.5
H4B C4A H4C 109.5
C1B O2B H4 109.5
C2B N1B H3C 109.5
C2B N1B H3D 109.5
H3C N1B H3D 109.5
C2B N1B H3E 109.5
H3C N1B H3E 109.5
H3D N1B H3E 109.5
O1B C1B O2B 126.01(13)
O1B C1B C2B 122.62(13)
O2B C1B C2B 111.30(12)
N1B C2B C1B 108.01(11)
N1B C2B C3B 111.22(12)
C1B C2B C3B 109.52(12)
N1B C2B H6 109.4
C1B C2B H6 109.4
C3B C2B H6 109.4
C4B C3B C2B 113.77(13)
C4B C3B H7A 108.8
C2B C3B H7A 108.8
C4B C3B H7B 108.8
C2B C3B H7B 108.8
H7A C3B H7B 107.7
C3B C4B H8A 109.5
C3B C4B H8B 109.5
H8A C4B H8B 109.5
C3B C4B H8C 109.5
H8A C4B H8C 109.5
H8B C4B H8C 109.5
O5B N2A O4B 121.59(12)
O5B N2A O3B 121.18(11)
O4B N2A O3B 117.22(11)
O5A N2B O3A 121.51(12)
O5A N2B O4A 121.13(12)
O3A N2B O4A 117.36(11)

loop_
_geom_bond_atom_site_label_1
_geom_bond_atom_site_label_2
_geom_bond_distance
O1A C1A 1.2098(18)
O2A C1A 1.3127(18)
O2A H2O 0.8200
N1A C2A 1.4880(18)
N1A H1A 0.8900
N1A H1B 0.8900
N1A H1C 0.8900
C1A C2A 1.5193(19)
C2A C3A 1.525(2)
C2A H2 0.9800
C3A C4A 1.522(2)
C3A H3A 0.9700
C3A H3B 0.9700
C4A H4A 0.9600
C4A H4B 0.9600
C4A H4C 0.9600
O1B C1B 1.2103(18)
O2B C1B 1.3108(18)
O2B H4 0.8200
N1B C2B 1.4859(17)
N1B H3C 0.8900
N1B H3D 0.8900
N1B H3E 0.8900
C1B C2B 1.520(2)
C2B C3B 1.534(2)
C2B H6 0.9800
C3B C4B 1.521(2)
C3B H7A 0.9700
C3B H7B 0.9700
C4B H8A 0.9600
C4B H8B 0.9600
C4B H8C 0.9600
O4B N2A 1.2586(16)
O3B N2A 1.2727(16)
N2A O5B 1.2285(16)
O3A N2B 1.2568(16)
O4A N2B 1.2714(16)
O5A N2B 1.2307(16)

loop_
_geom_hbond_atom_site_label_D
_geom_hbond_atom_site_label_H
_geom_hbond_atom_site_label_A
_geom_hbond_site_symmetry_A
_geom_hbond_distance_DH
_geom_hbond_distance_HA
_geom_hbond_distance_DA
_geom_hbond_angle_DHA
_geom_hbond_publ_flag
N1A H1A O1A 2_545 0.8900 2.1100 2.8590(18) 141.00 yes
N1A H1A O5B 3_565 0.8900 2.4800 2.9464(18) 113.00 yes
N1A H1B O3B 1_545 0.8900 2.0100 2.8877(17) 169.00 yes
N1A H1B O4B 1_545 0.8900 2.4400 3.0033(16) 121.00 yes
N1A H1C O4B 1_555 0.8900 1.9300 2.8162(16) 173.00 yes
O2A H2O O3B 4_576 0.8200 1.8400 2.6295(17) 160.00 yes
N1B H3C O1B 2_655 0.8900 2.0800 2.8470(16) 143.00 yes
N1B H3C O5A 2_655 0.8900 2.5000 2.946(2) 111.00 yes
N1B H3D O3A 4_575 0.8900 2.4700 2.9917(16) 118.00 yes
N1B H3D O4A 4_575 0.8900 2.0200 2.9025(16) 169.00 yes
N1B H3E O3A 4_565 0.8900 1.9400 2.8126(16) 168.00 yes
O2B H4 O4A 1_555 0.8200 1.8400 2.6206(16) 159.00 yes
C4A H4B O3B 1_545 0.9600 2.5800 3.382(2) 141.00 yes
C2B H6 O3A 4_575 0.9800 2.5700 3.189(2) 121.00 yes

loop_
_geom_torsion_atom_site_label_1
_geom_torsion_atom_site_label_2
_geom_torsion_atom_site_label_3
_geom_torsion_atom_site_label_4
_geom_torsion
O1A C1A C2A N1A -24.57(18)
O2A C1A C2A N1A 157.91(12)
O1A C1A C2A C3A 97.38(16)
O2A C1A C2A C3A -80.14(15)
N1A C2A C3A C4A -65.55(16)
C1A C2A C3A C4A 174.63(13)
O1B C1B C2B N1B -26.22(19)
O2B C1B C2B N1B 156.73(12)
O1B C1B C2B C3B 95.05(16)
O2B C1B C2B C3B -82.00(15)
N1B C2B C3B C4B -60.01(17)
C1B C2B C3B C4B -179.33(13)
